data_4312669
loop_
_publ_author_name
'Chizu Shimokawa'
'Seiji Yokota'
'Yoshimitsu Tachi'
'Nagatoshi Nishiwaki'
'Masahiro Ariga'
'Shinobu Itoh'

_publ_section_title
;
 Substituent Effects of \b-Diketiminate Ligands on the Structure and
 Physicochemical Properties of Copper(II) Complexes
;
_journal_name_full 'Inorganic Chemistry'
_journal_page_first 8395
_journal_page_last 8405
_journal_paper_doi 10.1021/ic0344766
_journal_volume 42
_journal_year 2003
_chemical_formula_moiety 'C48 H58 Cu2 N6 O2 '
_chemical_formula_sum 'C48 H58 Cu2 N6 O2'
_chemical_formula_weight 878.12
_space_group_IT_number 2
_symmetry_cell_setting triclinic
_symmetry_Int_Tables_number 2
_symmetry_space_group_name_Hall '-P 1'
_symmetry_space_group_name_H-M 'P -1'
_cell_angle_alpha 67.824(4)
_cell_angle_beta 83.156(3)
_cell_angle_gamma 74.441(7)
_cell_formula_units_Z 1
_cell_length_a 9.465(1)
_cell_length_b 11.151(2)
_cell_length_c 11.601(1)
_cell_measurement_reflns_used 5929
_cell_measurement_temperature 158.1
_cell_measurement_theta_max 27.4
_cell_measurement_theta_min 2.2
_cell_volume 1092.1(3)
_computing_cell_refinement PROCESS-AUTO
_computing_data_collection PROCESS-AUTO
_computing_data_reduction CrystalStructure
_computing_molecular_graphics ORTEP3
_computing_publication_material 'CrystalStructure Ver. 3.10'
_computing_structure_refinement CRYSTALS
_computing_structure_solution SIR92
_diffrn_detector_area_resol_mean 10.00
_diffrn_measured_fraction_theta_full 0.9879
_diffrn_measured_fraction_theta_max 0.9879
_diffrn_measurement_device_type 'Rigaku RAXIS-RAPID'
_diffrn_measurement_method \w
_diffrn_radiation_type 'Mo K\a'
_diffrn_radiation_wavelength 0.7107
_diffrn_reflns_av_R_equivalents 0.032
_diffrn_reflns_limit_h_max 12
_diffrn_reflns_limit_h_min -12
_diffrn_reflns_limit_k_max 14
_diffrn_reflns_limit_k_min -14
_diffrn_reflns_limit_l_max 12
_diffrn_reflns_limit_l_min -15
_diffrn_reflns_number 10416
_diffrn_reflns_theta_full 27.48
_diffrn_reflns_theta_max 27.48
_exptl_absorpt_coefficient_mu 1.019
_exptl_absorpt_correction_T_max 0.816
_exptl_absorpt_correction_T_min 0.679
_exptl_absorpt_correction_type multi-scan
_exptl_absorpt_process_details
;
    Higashi, T. (1995). Program for Absorption Correction.
    Rigaku Corporation, Tokyo, Japan.
;
_exptl_crystal_colour brown
_exptl_crystal_density_diffrn 1.335
_exptl_crystal_density_method 'not measured'
_exptl_crystal_description prism
_exptl_crystal_F_000 462.00
_exptl_crystal_size_max 0.30
_exptl_crystal_size_mid 0.20
_exptl_crystal_size_min 0.20
_refine_diff_density_max 0.69
_refine_diff_density_min -0.33
_refine_ls_extinction_coef -221.7(2)
_refine_ls_extinction_method 'Larson (1970) Crystallographic Computing eq. 22'
_refine_ls_goodness_of_fit_ref 0.955
_refine_ls_hydrogen_treatment refall
_refine_ls_number_parameters 292
_refine_ls_number_reflns 4180
_refine_ls_R_factor_gt 0.0300
_refine_ls_shift/su_max 0.0000
_refine_ls_structure_factor_coef F
_refine_ls_weighting_details 'w = 1/[0.0001Fo^2^ + 3.0000\s^2^(Fo) + 0.5000]'
_refine_ls_weighting_scheme calc
_refine_ls_wR_factor_ref 0.0340
_reflns_number_gt 4180
_reflns_number_total 4967
_reflns_threshold_expression F^2^>2.0\s(F^2^)
_cod_data_source_file ic0344766si20030507_070735_10.cif
_cod_data_source_block '_[Cu(II)CNLDep]'
_cod_original_cell_volume 1092.0(2)
_cod_original_sg_symbol_H-M 'P -1 '
_cod_original_formula_sum 'C48 H58 Cu2 N6 O2 '
_cod_database_code 4312669

loop_
_symmetry_equiv_pos_as_xyz
x,y,z
-x,-y,-z

loop_
_atom_site_label
_atom_site_type_symbol
_atom_site_fract_x
_atom_site_fract_y
_atom_site_fract_z
_atom_site_U_iso_or_equiv
_atom_site_adp_type
_atom_site_occupancy
_atom_site_symmetry_multiplicity
_atom_site_calc_flag
_atom_site_refinement_flags
_atom_site_disorder_assembly
_atom_site_disorder_group
Cu1 Cu 0.88976(3) 0.05187(2) 0.08739(2) 0.01796(6) Uani 1.00 1 d . . .
O1 O 0.9352(2) 0.0837(1) -0.0848(1) 0.0287(4) Uani 1.00 1 d . . .
N1 N 0.7104(2) 0.1948(2) 0.0613(1) 0.0191(4) Uani 1.00 1 d . . .
N2 N 0.8734(2) -0.0046(2) 0.2677(1) 0.0200(4) Uani 1.00 1 d . . .
N3 N 0.4047(2) 0.1633(2) 0.4209(2) 0.0313(5) Uani 1.00 1 d . . .
C1 C 0.6242(2) 0.1212(2) 0.2754(2) 0.0200(5) Uani 1.00 1 d . . .
C2 C 0.6116(2) 0.2040(2) 0.1490(2) 0.0199(5) Uani 1.00 1 d . . .
C3 C 0.7537(2) 0.0274(2) 0.3292(2) 0.0202(5) Uani 1.00 1 d . . .
C4 C 0.5027(2) 0.1442(2) 0.3564(2) 0.0231(5) Uani 1.00 1 d . . .
C5 C 0.6783(2) 0.2982(2) -0.0594(2) 0.0200(5) Uani 1.00 1 d . . .
C6 C 0.7380(2) 0.4087(2) -0.0932(2) 0.0231(5) Uani 1.00 1 d . . .
C7 C 0.7028(2) 0.5091(2) -0.2091(2) 0.0286(5) Uani 1.00 1 d . . .
C8 C 0.6140(3) 0.4985(2) -0.2891(2) 0.0312(6) Uani 1.00 1 d . . .
C9 C 0.5589(2) 0.3869(2) -0.2549(2) 0.0294(6) Uani 1.00 1 d . . .
C10 C 0.5892(2) 0.2843(2) -0.1400(2) 0.0233(5) Uani 1.00 1 d . . .
C11 C 0.8383(2) 0.4209(2) -0.0081(2) 0.0299(6) Uani 1.00 1 d . . .
C12 C 0.7569(3) 0.4809(3) 0.0867(3) 0.0475(8) Uani 1.00 1 d . . .
C13 C 0.5305(3) 0.1609(2) -0.0997(2) 0.0312(6) Uani 1.00 1 d . . .
C14 C 0.4355(3) 0.1541(3) -0.1919(3) 0.0440(8) Uani 1.00 1 d . . .
C15 C 1.0000(2) -0.0883(2) 0.3423(2) 0.0218(5) Uani 1.00 1 d . . .
C16 C 1.0108(2) -0.2246(2) 0.4060(2) 0.0276(5) Uani 1.00 1 d . . .
C17 C 1.1367(3) -0.3000(2) 0.4745(2) 0.0374(6) Uani 1.00 1 d . . .
C18 C 1.2485(3) -0.2437(3) 0.4782(2) 0.0377(6) Uani 1.00 1 d . . .
C19 C 1.2361(2) -0.1100(2) 0.4149(2) 0.0323(6) Uani 1.00 1 d . . .
C20 C 1.1115(2) -0.0290(2) 0.3463(2) 0.0272(5) Uani 1.00 1 d . . .
C21 C 0.8951(3) -0.2932(2) 0.4003(2) 0.0318(6) Uani 1.00 1 d . . .
C22 C 0.9314(3) -0.3555(3) 0.3013(3) 0.0399(7) Uani 1.00 1 d . . .
C23 C 1.0993(3) 0.1198(2) 0.2826(3) 0.0386(7) Uani 1.00 1 d . . .
C24 C 1.1927(3) 0.1531(3) 0.1673(3) 0.0492(8) Uani 1.00 1 d . . .
H1 H 0.5239(2) 0.2723(2) 0.1250(2) 0.024(1) Uiso 1.00 1 c . . .
H2 H 0.7537(2) -0.0162(2) 0.4171(2) 0.024(1) Uiso 1.00 1 c . . .
H3 H 0.8961(2) 0.3343(2) 0.0357(2) 0.036(1) Uiso 1.00 1 c . . .
H4 H 0.9005(2) 0.4761(2) -0.0577(2) 0.036(1) Uiso 1.00 1 c . . .
H5 H 0.8255(3) 0.4869(3) 0.1366(3) 0.064(1) Uiso 1.00 1 c . . .
H6 H 0.6983(3) 0.5676(3) 0.0443(3) 0.064(1) Uiso 1.00 1 c . . .
H7 H 0.6959(3) 0.4256(3) 0.1383(3) 0.064(1) Uiso 1.00 1 c . . .
H8 H 0.7409(2) 0.5860(2) -0.2337(2) 0.032(1) Uiso 1.00 1 c . . .
H9 H 0.5908(3) 0.5683(2) -0.3675(2) 0.033(1) Uiso 1.00 1 c . . .
H10 H 0.4991(2) 0.3801(2) -0.3113(2) 0.034(1) Uiso 1.00 1 c . . .
H11 H 0.6120(3) 0.0856(2) -0.0833(2) 0.038(1) Uiso 1.00 1 c . . .
H12 H 0.4740(3) 0.1556(2) -0.0253(2) 0.038(1) Uiso 1.00 1 c . . .
H13 H 0.3530(3) 0.2285(3) -0.2096(3) 0.054(1) Uiso 1.00 1 c . . .
H14 H 0.4907(3) 0.1569(3) -0.2665(3) 0.055(1) Uiso 1.00 1 c . . .
H15 H 0.4031(3) 0.0739(3) -0.1583(3) 0.054(1) Uiso 1.00 1 c . . .
H16 H 0.8882(3) -0.3609(2) 0.4792(2) 0.035(1) Uiso 1.00 1 c . . .
H17 H 0.8035(3) -0.2293(2) 0.3818(2) 0.035(1) Uiso 1.00 1 c . . .
H18 H 0.8572(3) -0.3984(3) 0.3013(3) 0.048(1) Uiso 1.00 1 c . . .
H19 H 0.9371(3) -0.2882(3) 0.2220(3) 0.048(1) Uiso 1.00 1 c . . .
H20 H 1.0231(3) -0.4193(3) 0.3190(3) 0.048(1) Uiso 1.00 1 c . . .
H21 H 1.1454(3) -0.3925(2) 0.5199(2) 0.040(1) Uiso 1.00 1 c . . .
H22 H 1.3342(3) -0.2975(3) 0.5242(2) 0.043(1) Uiso 1.00 1 c . . .
H23 H 1.3135(2) -0.0717(2) 0.4175(2) 0.040(1) Uiso 1.00 1 c . . .
H24 H 0.9998(3) 0.1633(2) 0.2612(3) 0.048(1) Uiso 1.00 1 c . . .
H25 H 1.1285(3) 0.1514(2) 0.3392(3) 0.048(1) Uiso 1.00 1 c . . .
H26 H 1.2927(3) 0.1114(3) 0.1879(3) 0.059(1) Uiso 1.00 1 c . . .
H27 H 1.1645(3) 0.1218(3) 0.1101(3) 0.059(1) Uiso 1.00 1 c . . .
H28 H 1.1805(3) 0.2471(3) 0.1306(3) 0.059(1) Uiso 1.00 1 c . . .
H29 H 0.8934(2) 0.1315(1) -0.1480(1) 0.029(1) Uiso 1.00 1 c . . .

loop_
_atom_site_aniso_label
_atom_site_aniso_U_11
_atom_site_aniso_U_22
_atom_site_aniso_U_33
_atom_site_aniso_U_12
_atom_site_aniso_U_13
_atom_site_aniso_U_23
Cu1 0.0181(1) 0.0182(1) 0.0147(1) -0.00075(8) -0.00003(8) -0.00542(9)
O1 0.0279(8) 0.0305(8) 0.0146(7) 0.0093(6) -0.0016(6) -0.0046(6)
N1 0.0200(8) 0.0187(8) 0.0171(8) -0.0032(6) -0.0018(6) -0.0056(7)
N2 0.0202(8) 0.0207(8) 0.0165(8) -0.0016(7) -0.0025(6) -0.0057(7)
N3 0.029(1) 0.027(1) 0.028(1) -0.0022(8) 0.0069(8) -0.0043(8)
C1 0.020(1) 0.0214(9) 0.0190(9) -0.0039(8) 0.0027(7) -0.0089(8)
C2 0.0183(9) 0.0193(9) 0.022(1) -0.0044(7) -0.0007(7) -0.0076(8)
C3 0.024(1) 0.0207(9) 0.0163(9) -0.0063(8) 0.0012(7) -0.0067(8)
C4 0.025(1) 0.018(1) 0.021(1) -0.0040(8) -0.0008(8) -0.0027(8)
C5 0.0186(9) 0.0178(9) 0.0188(9) 0.0014(7) 0.0004(7) -0.0056(8)
C6 0.021(1) 0.020(1) 0.025(1) -0.0012(8) 0.0008(8) -0.0087(8)
C7 0.031(1) 0.019(1) 0.030(1) -0.0050(8) 0.0039(9) -0.0041(9)
C8 0.035(1) 0.024(1) 0.023(1) 0.0017(9) -0.0031(9) -0.0010(9)
C9 0.030(1) 0.030(1) 0.024(1) 0.0003(9) -0.0078(9) -0.0085(9)
C10 0.023(1) 0.023(1) 0.022(1) -0.0021(8) -0.0010(8) -0.0082(8)
C11 0.029(1) 0.026(1) 0.035(1) -0.0092(9) -0.0023(9) -0.0089(9)
C12 0.054(2) 0.058(2) 0.049(2) -0.026(1) 0.006(1) -0.033(1)
C13 0.035(1) 0.028(1) 0.030(1) -0.0096(9) -0.0067(9) -0.0078(9)
C14 0.050(2) 0.042(1) 0.045(2) -0.016(1) -0.015(1) -0.012(1)
C15 0.021(1) 0.026(1) 0.0161(9) -0.0005(8) -0.0006(7) -0.0085(8)
C16 0.028(1) 0.028(1) 0.022(1) -0.0031(9) -0.0006(8) -0.0064(9)
C17 0.038(1) 0.028(1) 0.034(1) 0.001(1) -0.008(1) -0.002(1)
C18 0.031(1) 0.042(1) 0.034(1) 0.005(1) -0.014(1) -0.012(1)
C19 0.028(1) 0.041(1) 0.031(1) -0.004(1) -0.0071(9) -0.018(1)
C20 0.028(1) 0.030(1) 0.024(1) -0.0040(9) -0.0043(8) -0.0117(9)
C21 0.032(1) 0.025(1) 0.031(1) -0.0055(9) -0.0016(9) -0.0021(9)
C22 0.037(1) 0.038(1) 0.046(1) -0.011(1) 0.001(1) -0.016(1)
C23 0.035(1) 0.036(1) 0.049(1) -0.011(1) -0.012(1) -0.014(1)
C24 0.054(2) 0.042(2) 0.053(2) -0.016(1) -0.000(1) -0.015(1)

loop_
_atom_type_symbol
_atom_type_description
_atom_type_scat_dispersion_real
_atom_type_scat_dispersion_imag
_atom_type_scat_source
C C 0.003 0.002
;
International Tables for Crystallography
(1992, Vol. C, Tables 4.2.6.8 and 6.1.1.4)
;
H H 0.000 0.000
;
International Tables for Crystallography
(1992, Vol. C, Table 6.1.1.4)
;
O O 0.011 0.006
;
International Tables for Crystallography
(1992, Vol. C, Tables 4.2.6.8 and 6.1.1.4)
;
N N 0.006 0.003
;
International Tables for Crystallography
(1992, Vol. C, Tables 4.2.6.8 and 6.1.1.4)
;
Cu Cu 0.320 1.265
;
International Tables for Crystallography
(1992, Vol. C, Tables 4.2.6.8 and 6.1.1.4)
;

loop_
_geom_angle_atom_site_label_1
_geom_angle_site_symmetry_1
_geom_angle_atom_site_label_2
_geom_angle_site_symmetry_2
_geom_angle_atom_site_label_3
_geom_angle_site_symmetry_3
_geom_angle
_geom_angle_publ_flag
O1 . Cu1 . N1 . 96.02(6) yes
O1 . Cu1 . N2 . 170.36(6) yes
N1 . Cu1 . N2 . 93.62(7) yes
Cu1 . O1 . H29 . 134.3(2) no
Cu1 . N1 . C2 . 123.74(13) yes
Cu1 . N1 . C5 . 120.79(12) yes
C2 . N1 . C5 . 115.46(16) yes
Cu1 . N2 . C3 . 124.51(13) yes
Cu1 . N2 . C15 . 119.58(12) yes
C3 . N2 . C15 . 115.91(16) yes
C2 . C1 . C3 . 124.29(17) yes
C2 . C1 . C4 . 117.41(17) yes
C3 . C1 . C4 . 117.94(17) yes
N1 . C2 . C1 . 125.62(18) yes
N1 . C2 . H1 . 117.1(2) no
C1 . C2 . H1 . 117.2(2) no
N2 . C3 . C1 . 125.13(18) yes
N2 . C3 . H2 . 117.5(2) no
C1 . C3 . H2 . 117.4(2) no
N3 . C4 . C1 . 179.6(2) yes
N1 . C5 . C6 . 118.86(17) yes
N1 . C5 . C10 . 119.17(17) yes
C6 . C5 . C10 . 121.97(18) yes
C5 . C6 . C7 . 117.94(19) yes
C5 . C6 . C11 . 121.80(18) yes
C7 . C6 . C11 . 120.26(19) yes
C6 . C7 . C8 . 121.1(2) yes
C6 . C7 . H8 . 119.5(3) no
C8 . C7 . H8 . 119.4(3) no
C7 . C8 . C9 . 120.0(2) yes
C7 . C8 . H9 . 119.8(3) no
C9 . C8 . H9 . 120.2(3) no
C8 . C9 . C10 . 121.4(2) yes
C8 . C9 . H10 . 119.2(3) no
C10 . C9 . H10 . 119.4(3) no
C5 . C10 . C9 . 117.55(19) yes
C5 . C10 . C13 . 119.70(18) yes
C9 . C10 . C13 . 122.75(19) yes
C6 . C11 . C12 . 113.73(19) yes
C6 . C11 . H3 . 108.3(3) no
C12 . C11 . H3 . 108.4(3) no
C6 . C11 . H4 . 108.6(3) no
C12 . C11 . H4 . 108.3(3) no
H3 . C11 . H4 . 109.5(3) no
C11 . C12 . H5 . 109.8(3) no
C11 . C12 . H6 . 109.4(3) no
H5 . C12 . H6 . 109.5(4) no
C11 . C12 . H7 . 109.2(3) no
H5 . C12 . H7 . 109.5(4) no
H6 . C12 . H7 . 109.5(4) no
C10 . C13 . C14 . 116.21(19) yes
C10 . C13 . H11 . 107.8(3) no
C14 . C13 . H11 . 107.5(3) no
C10 . C13 . H12 . 107.9(3) no
C14 . C13 . H12 . 107.8(3) no
H11 . C13 . H12 . 109.5(3) no
C13 . C14 . H13 . 108.9(3) no
C13 . C14 . H14 . 109.3(3) no
H13 . C14 . H14 . 109.5(4) no
C13 . C14 . H15 . 110.2(3) no
H13 . C14 . H15 . 109.5(4) no
H14 . C14 . H15 . 109.5(4) no
N2 . C15 . C16 . 120.49(18) yes
N2 . C15 . C20 . 117.98(18) yes
C16 . C15 . C20 . 121.52(19) yes
C15 . C16 . C17 . 117.6(2) yes
C15 . C16 . C21 . 123.06(19) yes
C17 . C16 . C21 . 119.3(2) yes
C16 . C17 . C18 . 121.7(2) yes
C16 . C17 . H21 . 119.0(3) no
C18 . C17 . H21 . 119.3(3) no
C17 . C18 . C19 . 119.8(2) yes
C17 . C18 . H22 . 120.2(3) no
C19 . C18 . H22 . 120.0(3) no
C18 . C19 . C20 . 121.0(2) yes
C18 . C19 . H23 . 119.6(3) no
C20 . C19 . H23 . 119.4(3) no
C15 . C20 . C19 . 118.3(2) yes
C15 . C20 . C23 . 122.44(19) yes
C19 . C20 . C23 . 119.3(2) yes
C16 . C21 . C22 . 111.98(19) yes
C16 . C21 . H16 . 108.6(3) no
C22 . C21 . H16 . 109.1(3) no
C16 . C21 . H17 . 108.9(3) no
C22 . C21 . H17 . 108.7(3) no
H16 . C21 . H17 . 109.5(3) no
C21 . C22 . H18 . 109.6(3) no
C21 . C22 . H19 . 109.6(3) no
H18 . C22 . H19 . 109.5(4) no
C21 . C22 . H20 . 109.2(3) no
H18 . C22 . H20 . 109.5(4) no
H19 . C22 . H20 . 109.5(4) no
C20 . C23 . C24 . 113.0(2) yes
C20 . C23 . H24 . 108.5(3) no
C24 . C23 . H24 . 108.7(3) no
C20 . C23 . H25 . 108.5(3) no
C24 . C23 . H25 . 108.6(3) no
H24 . C23 . H25 . 109.5(4) no
C23 . C24 . H26 . 109.4(3) no
C23 . C24 . H27 . 109.3(3) no
H26 . C24 . H27 . 109.5(4) no
C23 . C24 . H28 . 109.7(3) no
H26 . C24 . H28 . 109.5(4) no
H27 . C24 . H28 . 109.5(4) no

loop_
_geom_bond_atom_site_label_1
_geom_bond_site_symmetry_1
_geom_bond_atom_site_label_2
_geom_bond_site_symmetry_2
_geom_bond_distance
_geom_bond_publ_flag
Cu1 . O1 . 1.9080(14) yes
Cu1 . N1 . 1.9547(16) yes
Cu1 . N2 . 1.9434(16) yes
O1 . H29 . 0.799(5) no
N1 . C2 . 1.312(2) yes
N1 . C5 . 1.441(2) yes
N2 . C3 . 1.304(2) yes
N2 . C15 . 1.447(2) yes
N3 . C4 . 1.146(3) yes
C1 . C2 . 1.405(3) yes
C1 . C3 . 1.410(3) yes
C1 . C4 . 1.428(3) yes
C2 . H1 . 0.950(7) no
C3 . H2 . 0.950(5) no
C5 . C6 . 1.395(3) yes
C5 . C10 . 1.407(3) yes
C6 . C7 . 1.394(3) yes
C6 . C11 . 1.512(3) yes
C7 . C8 . 1.380(3) yes
C7 . H8 . 0.950(5) no
C8 . C9 . 1.380(3) yes
C8 . H9 . 0.950(7) no
C9 . C10 . 1.390(3) yes
C9 . H10 . 0.950(4) no
C10 . C13 . 1.511(3) yes
C11 . C12 . 1.526(3) yes
C11 . H3 . 0.950(8) no
C11 . H4 . 0.950(6) no
C12 . H5 . 0.950(5) no
C12 . H6 . 0.95(1) no
C12 . H7 . 0.950(8) no
C13 . C14 . 1.511(3) yes
C13 . H11 . 0.950(8) no
C13 . H12 . 0.950(5) no
C14 . H13 . 0.950(9) no
C14 . H14 . 0.950(6) no
C14 . H15 . 0.950(7) no
C15 . C16 . 1.398(3) yes
C15 . C20 . 1.401(3) yes
C16 . C17 . 1.393(3) yes
C16 . C21 . 1.515(3) yes
C17 . C18 . 1.381(4) yes
C17 . H21 . 0.950(7) no
C18 . C19 . 1.369(3) yes
C18 . H22 . 0.950(8) no
C19 . C20 . 1.396(3) yes
C19 . H23 . 0.950(5) no
C20 . C23 . 1.518(3) yes
C21 . C22 . 1.516(3) yes
C21 . H16 . 0.950(7) no
C21 . H17 . 0.950(7) no
C22 . H18 . 0.950(5) no
C22 . H19 . 0.950(8) no
C22 . H20 . 0.950(8) no
C23 . C24 . 1.492(4) yes
C23 . H24 . 0.950(7) no
C23 . H25 . 0.950(5) no
C24 . H26 . 0.950(7) no
C24 . H27 . 0.950(6) no
C24 . H28 . 0.950(8) no

loop_
_geom_contact_atom_site_label_1
_geom_contact_site_symmetry_1
_geom_contact_atom_site_label_2
_geom_contact_site_symmetry_2
_geom_contact_distance
_geom_contact_publ_flag
Cu1 . O1 . 1.9080(14) yes
Cu1 . O1 2_755 1.9264(14) yes
Cu1 . N1 . 1.9547(16) yes
Cu1 . N2 . 1.9434(16) yes
Cu1 . C1 . 3.2549(19) yes
Cu1 . C2 . 2.8965(19) yes
Cu1 . C3 . 2.8897(19) yes
Cu1 . C5 . 2.9636(19) yes
Cu1 . C15 . 2.9405(19) yes
Cu1 . C20 . 3.561(2) yes
Cu1 . C23 . 3.578(2) yes
Cu1 . H3 . 2.992(2) no
Cu1 . H11 . 3.335(2) no
Cu1 . H15 2_655 3.316(3) no
Cu1 . H19 . 3.435(3) no
Cu1 . H24 . 3.127(3) no
Cu1 . H27 . 2.974(3) no
Cu1 . H29 . 2.5316(14) no
Cu1 . H29 2_755 2.4276(14) no
O1 . N1 . 2.871(2) yes
O1 . N2 2_755 2.865(2) yes
O1 . C5 . 2.993(2) yes
O1 . C6 . 3.574(2) yes
O1 . C10 . 3.410(2) yes
O1 . C15 2_755 2.961(2) yes
O1 . C16 2_755 3.489(2) yes
O1 . C20 2_755 3.411(3) yes
O1 . C22 2_755 3.555(3) yes
O1 . H3 . 3.488(3) no
O1 . H11 . 3.052(3) no
O1 . H19 2_755 2.734(3) no
O1 . H27 . 3.519(3) no
O1 . H27 2_755 2.821(3) no
O1 . H29 . 0.799(5) no
O1 . H29 2_755 3.122(3) no
N1 . N2 . 2.842(2) yes
N1 . C1 . 2.417(2) yes
N1 . C2 . 1.312(2) yes
N1 . C3 . 2.970(2) yes
N1 . C5 . 1.441(2) yes
N1 . C6 . 2.442(3) yes
N1 . C10 . 2.456(3) yes
N1 . C11 . 2.888(3) yes
N1 . C12 . 3.457(3) yes
N1 . C13 . 2.858(3) yes
N1 . H1 . 1.939(2) no
N1 . H3 . 2.567(3) no
N1 . H7 . 2.992(3) no
N1 . H11 . 2.773(3) no
N1 . H12 . 2.757(3) no
N1 . H15 2_655 3.208(3) no
N1 . H29 . 3.005(2) no
N2 . C1 . 2.410(2) yes
N2 . C2 . 2.957(2) yes
N2 . C3 . 1.304(2) yes
N2 . C15 . 1.447(2) yes
N2 . C16 . 2.470(3) yes
N2 . C20 . 2.441(3) yes
N2 . C21 . 2.958(3) yes
N2 . C23 . 2.895(3) yes
N2 . H2 . 1.936(2) no
N2 . H15 2_655 3.417(3) no
N2 . H17 . 2.578(3) no
N2 . H19 . 3.289(3) no
N2 . H24 . 2.452(3) no
N2 . H27 . 3.443(3) no
N2 . H29 2_755 2.807(2) no
N3 . C1 . 2.573(3) yes
N3 . C2 . 3.451(3) yes
N3 . C3 . 3.469(3) yes
N3 . C3 2_656 3.346(3) yes
N3 . C4 . 1.146(3) yes
N3 . C4 2_656 3.382(3) yes
N3 . C7 2_665 3.499(3) yes
N3 . C8 2_665 3.457(3) yes
N3 . H1 . 3.346(3) no
N3 . H2 . 3.376(3) no
N3 . H2 2_656 2.606(3) no
N3 . H8 2_665 2.914(3) no
N3 . H9 2_665 2.830(3) no
N3 . H16 2_656 3.432(3) no
N3 . H17 2_656 3.014(3) no
N3 . H22 2_756 3.439(3) no
N3 . H23 1_455 2.985(3) no
N3 . H23 2_756 3.155(3) no
N3 . H25 1_455 2.936(3) no
N3 . H26 1_455 3.310(4) no
C1 . C2 . 1.405(3) yes
C1 . C3 . 1.410(3) yes
C1 . C4 . 1.428(3) yes
C1 . H1 . 2.025(3) no
C1 . H2 . 2.031(3) no
C1 . H7 . 3.378(4) no
C1 . H14 2_655 3.591(3) no
C1 . H15 2_655 3.043(3) no
C1 . H23 2_756 3.490(3) no
C1 . H26 1_455 3.453(4) no
C2 . C3 . 2.489(3) yes
C2 . C4 . 2.421(3) yes
C2 . C5 . 2.329(3) yes
C2 . C6 . 3.219(3) yes
C2 . C10 . 3.145(3) yes
C2 . C11 . 3.507(3) yes
C2 . C12 . 3.508(3) yes
C2 . C13 . 3.304(3) yes
C2 . H1 . 0.950(7) no
C2 . H2 . 3.312(3) no
C2 . H3 . 3.302(3) no
C2 . H7 . 2.749(3) no
C2 . H11 . 3.418(3) no
C2 . H12 . 2.812(3) no
C2 . H15 2_655 3.100(3) no
C2 . H26 1_455 3.374(3) no
C3 . C4 . 2.432(3) yes
C3 . C15 . 2.333(3) yes
C3 . C16 . 3.094(3) yes
C3 . C19 2_756 3.442(3) yes
C3 . C20 . 3.290(3) yes
C3 . C21 . 3.275(3) yes
C3 . H1 . 3.310(3) no
C3 . H2 . 0.950(5) no
C3 . H15 2_655 3.271(3) no
C3 . H17 . 2.611(3) no
C3 . H23 2_756 3.124(3) no
C3 . H24 . 2.983(3) no
C4 . H1 . 2.533(3) no
C4 . H2 . 2.551(3) no
C4 . H2 2_656 3.512(3) no
C4 . H8 2_665 3.197(3) no
C4 . H9 2_665 3.137(3) no
C4 . H22 2_756 3.307(3) no
C4 . H23 1_455 3.198(3) no
C4 . H23 2_756 3.048(3) no
C4 . H25 1_455 3.548(3) no
C4 . H26 1_455 3.124(4) no
C5 . C6 . 1.395(3) yes
C5 . C7 . 2.390(3) yes
C5 . C8 . 2.761(3) yes
C5 . C9 . 2.391(3) yes
C5 . C10 . 1.407(3) yes
C5 . C11 . 2.541(3) yes
C5 . C12 . 3.361(3) yes
C5 . C13 . 2.524(3) yes
C5 . H1 . 2.410(3) no
C5 . H3 . 2.636(3) no
C5 . H4 . 3.261(3) no
C5 . H6 2_665 3.488(4) no
C5 . H7 . 3.159(3) no
C5 . H8 . 3.251(3) no
C5 . H10 . 3.254(3) no
C5 . H11 . 2.726(3) no
C5 . H12 . 2.724(3) no
C5 . H29 . 2.752(2) no
C6 . C7 . 1.394(3) yes
C6 . C8 . 2.415(3) yes
C6 . C9 . 2.789(3) yes
C6 . C10 . 2.450(3) yes
C6 . C11 . 1.512(3) yes
C6 . C12 . 2.544(3) yes
C6 . H1 . 3.218(3) no
C6 . H3 . 2.023(3) no
C6 . H4 . 2.025(3) no
C6 . H5 . 3.350(3) no
C6 . H6 . 2.730(3) no
C6 . H7 . 2.737(3) no
C6 . H8 . 2.037(3) no
C6 . H9 . 3.269(3) no
C6 . H19 2_755 3.420(3) no
C6 . H20 2_755 3.238(3) no
C6 . H29 . 3.308(2) no
C7 . C8 . 1.380(3) yes
C7 . C9 . 2.389(3) yes
C7 . C10 . 2.794(3) yes
C7 . C11 . 2.520(3) yes
C7 . C12 . 3.414(4) yes
C7 . H1 2_665 3.161(3) no
C7 . H3 . 3.218(3) no
C7 . H4 . 2.578(3) no
C7 . H6 . 3.235(3) no
C7 . H8 . 0.950(5) no
C7 . H9 . 2.027(3) no
C7 . H10 . 3.242(3) no
C7 . H20 2_755 2.853(3) no
C8 . C9 . 1.380(3) yes
C8 . C10 . 2.416(3) yes
C8 . H7 2_665 3.308(4) no
C8 . H8 . 2.023(3) no
C8 . H9 . 0.950(7) no
C8 . H10 . 2.021(3) no
C8 . H20 2_755 3.319(3) no
C8 . H22 1_464 3.361(3) no
C9 . C10 . 1.390(3) yes
C9 . C13 . 2.547(3) yes
C9 . C14 . 2.937(3) yes
C9 . H6 2_665 3.318(3) no
C9 . H7 2_665 3.267(3) no
C9 . H8 . 3.243(3) no
C9 . H9 . 2.031(3) no
C9 . H10 . 0.950(4) no
C9 . H11 . 3.129(3) no
C9 . H12 . 3.132(3) no
C9 . H13 . 2.845(3) no
C9 . H14 . 2.860(3) no
C9 . H22 2_755 3.583(3) no
C10 . C13 . 1.511(3) yes
C10 . C14 . 2.566(3) yes
C10 . H1 . 3.021(3) no
C10 . H6 2_665 3.101(3) no
C10 . H9 . 3.271(3) no
C10 . H10 . 2.032(3) no
C10 . H11 . 2.017(3) no
C10 . H12 . 2.017(3) no
C10 . H13 . 2.755(3) no
C10 . H14 . 2.765(3) no
C10 . H15 . 3.367(3) no
C10 . H29 . 2.937(2) no
C11 . C12 . 1.526(3) yes
C11 . H3 . 0.950(8) no
C11 . H4 . 0.950(6) no
C11 . H4 2_765 3.264(4) no
C11 . H5 . 2.053(3) no
C11 . H5 2_765 3.588(4) no
C11 . H6 . 2.048(3) no
C11 . H7 . 2.047(3) no
C11 . H8 . 2.667(3) no
C11 . H19 2_755 3.563(3) no
C11 . H24 . 3.515(3) no
C11 . H28 . 3.515(4) no
C11 . H28 2_765 3.390(4) no
C12 . H1 . 3.495(3) no
C12 . H3 . 2.037(3) no
C12 . H4 . 2.035(3) no
C12 . H4 2_765 3.363(4) no
C12 . H5 . 0.950(5) no
C12 . H6 . 0.95(1) no
C12 . H7 . 0.950(8) no
C12 . H8 . 3.459(4) no
C12 . H18 1_565 3.561(4) no
C12 . H28 2_765 3.278(4) no
C13 . C14 . 1.511(3) yes
C13 . H1 . 3.272(3) no
C13 . H6 2_665 3.449(4) no
C13 . H10 . 2.710(3) no
C13 . H11 . 0.950(8) no
C13 . H11 2_655 3.283(4) no
C13 . H12 . 0.950(5) no
C13 . H12 2_655 3.281(4) no
C13 . H13 . 2.030(3) no
C13 . H14 . 2.033(3) no
C13 . H15 . 2.044(3) no
C13 . H15 2_655 3.140(3) no
C13 . H26 2_755 3.504(4) no
C13 . H29 . 3.361(3) no
C14 . H10 . 2.571(3) no
C14 . H11 . 2.013(3) no
C14 . H11 2_655 3.376(4) no
C14 . H12 . 2.016(3) no
C14 . H12 2_655 3.372(3) no
C14 . H13 . 0.950(9) no
C14 . H14 . 0.950(6) no
C14 . H15 . 0.950(7) no
C14 . H17 2_655 3.074(3) no
C14 . H18 2_655 3.300(4) no
C14 . H19 2_655 3.444(4) no
C14 . H23 2_755 3.535(4) no
C14 . H26 2_755 3.350(4) no
C15 . C16 . 1.398(3) yes
C15 . C17 . 2.387(3) yes
C15 . C18 . 2.767(3) yes
C15 . C19 . 2.401(3) yes
C15 . C20 . 1.401(3) yes
C15 . C21 . 2.561(3) yes
C15 . C22 . 3.421(3) yes
C15 . C23 . 2.559(3) yes
C15 . C24 . 3.510(3) yes
C15 . H2 . 2.424(3) no
C15 . H16 . 3.251(3) no
C15 . H17 . 2.639(3) no
C15 . H19 . 3.245(3) no
C15 . H21 . 3.247(3) no
C15 . H23 . 3.260(3) no
C15 . H24 . 2.600(3) no
C15 . H25 . 3.207(3) no
C15 . H27 . 3.370(3) no
C15 . H29 2_755 2.519(2) no
C16 . C17 . 1.393(3) yes
C16 . C18 . 2.422(3) yes
C16 . C19 . 2.794(3) yes
C16 . C20 . 2.442(3) yes
C16 . C21 . 1.515(3) yes
C16 . C22 . 2.512(3) yes
C16 . H2 . 2.909(3) no
C16 . H16 . 2.029(3) no
C16 . H17 . 2.032(3) no
C16 . H18 . 3.325(3) no
C16 . H19 . 2.704(3) no
C16 . H20 . 2.690(3) no
C16 . H21 . 2.032(3) no
C16 . H22 . 3.276(3) no
C16 . H25 2_756 3.386(3) no
C16 . H29 2_755 2.893(2) no
C17 . C18 . 1.381(4) yes
C17 . C19 . 2.379(4) yes
C17 . C20 . 2.776(3) yes
C17 . C21 . 2.510(3) yes
C17 . C22 . 3.272(4) yes
C17 . H16 . 2.606(3) no
C17 . H17 . 3.249(3) no
C17 . H18 2_746 3.378(4) no
C17 . H20 . 3.036(4) no
C17 . H21 . 0.950(7) no
C17 . H22 . 2.031(3) no
C17 . H23 . 3.236(4) no
C17 . H25 2_756 3.592(4) no
C17 . H29 2_755 3.543(3) no
C18 . C19 . 1.369(3) yes
C18 . C20 . 2.408(3) yes
C18 . H2 2_756 3.534(3) no
C18 . H10 2_755 3.308(3) no
C18 . H14 2_755 3.332(4) no
C18 . H21 . 2.023(4) no
C18 . H22 . 0.950(8) no
C18 . H23 . 2.015(4) no
C19 . C20 . 1.396(3) yes
C19 . C23 . 2.515(3) yes
C19 . C24 . 3.210(4) yes
C19 . H2 2_756 2.824(3) no
C19 . H14 2_755 2.969(4) no
C19 . H21 . 3.232(4) no
C19 . H22 . 2.019(3) no
C19 . H23 . 0.950(5) no
C19 . H24 . 3.265(3) no
C19 . H25 . 2.645(3) no
C19 . H26 . 2.963(4) no
C19 . H27 . 3.518(4) no
C19 . H29 2_755 3.574(3) no
C20 . C23 . 1.518(3) yes
C20 . C24 . 2.510(4) yes
C20 . H2 . 3.366(3) no
C20 . H2 2_756 3.411(3) no
C20 . H22 . 3.264(3) no
C20 . H23 . 2.038(3) no
C20 . H24 . 2.031(3) no
C20 . H25 . 2.030(3) no
C20 . H26 . 2.699(4) no
C20 . H27 . 2.690(4) no
C20 . H28 . 3.323(4) no
C20 . H29 2_755 2.940(3) no
C21 . C22 . 1.516(3) yes
C21 . H2 . 3.090(3) no
C21 . H13 2_655 3.171(3) no
C21 . H16 . 0.950(7) no
C21 . H17 . 0.950(7) no
C21 . H18 . 2.041(3) no
C21 . H19 . 2.042(3) no
C21 . H20 . 2.037(3) no
C21 . H20 2_746 3.587(3) no
C21 . H21 . 2.642(3) no
C21 . H21 2_746 3.388(3) no
C21 . H29 2_755 3.519(3) no
C22 . H5 1_545 3.418(4) no
C22 . H13 2_655 2.808(4) no
C22 . H16 . 2.036(3) no
C22 . H16 2_746 3.384(3) no
C22 . H17 . 2.031(3) no
C22 . H18 . 0.950(5) no
C22 . H19 . 0.950(8) no
C22 . H20 . 0.950(8) no
C22 . H21 . 3.269(4) no
C22 . H21 2_746 3.011(4) no
C22 . H29 2_755 3.212(3) no
C23 . C24 . 1.492(4) yes
C23 . H2 2_756 3.558(3) no
C23 . H3 . 3.361(3) no
C23 . H23 . 2.652(3) no
C23 . H24 . 0.950(7) no
C23 . H25 . 0.950(5) no
C23 . H26 . 2.018(4) no
C23 . H27 . 2.016(4) no
C23 . H28 . 2.021(4) no
C24 . H3 . 3.154(4) no
C24 . H6 2_765 3.484(4) no
C24 . H8 2_765 3.498(4) no
C24 . H11 2_755 3.217(4) no
C24 . H12 1_655 3.265(4) no
C24 . H23 . 3.127(4) no
C24 . H24 . 2.010(4) no
C24 . H25 . 2.008(4) no
C24 . H26 . 0.950(7) no
C24 . H27 . 0.950(6) no
C24 . H28 . 0.950(8) no
C24 . H29 2_755 3.572(3) no
